data_2214384
loop_
_publ_author_name
'Li-Juan Ye'
'Zhong-Lu You'

_publ_section_title
Acetonitrile{2-[3-(dimethylamino)propyliminomethyl]-4-nitrophenolato-\k^3^<i>N</i>,<i>N</i>',<i>O</i>}(thiocyanato-\k<i>N</i>)copper(II)
_journal_coeditor_code RZ2144
_journal_issue 7
_journal_name_full 'Acta Crystallographica Section E'
_journal_page_first m1837
_journal_page_last m1837
_journal_paper_doi 10.1107/S1600536807025342
_journal_volume 63
_journal_year 2007
_chemical_formula_iupac '[Cu (C12 H16 N3 O3) (N C S) (C2 H3 N)]'
_chemical_formula_moiety 'C15 H19 Cu N5 O3 S'
_chemical_formula_sum 'C15 H19 Cu N5 O3 S'
_chemical_formula_weight 412.95
_chemical_name_systematic
;
Acetonitrile{2-[3-(dimethylamino)propyliminomethyl]-4-nitrophenolato-
\k^3^N,N',O}(thiocyanato-\kN)copper(II)
;
_space_group_IT_number 14
_symmetry_cell_setting monoclinic
_symmetry_space_group_name_Hall '-P 2yn'
_symmetry_space_group_name_H-M 'P 1 21/n 1'
_atom_sites_solution_hydrogens geom
_atom_sites_solution_primary direct
_atom_sites_solution_secondary difmap
_audit_creation_method SHELXL-97
_cell_angle_alpha 90.00
_cell_angle_beta 93.5430(10)
_cell_angle_gamma 90.00
_cell_formula_units_Z 4
_cell_length_a 12.507(2)
_cell_length_b 11.5520(10)
_cell_length_c 12.787(2)
_cell_measurement_reflns_used 3875
_cell_measurement_temperature 298(2)
_cell_measurement_theta_max 24.5
_cell_measurement_theta_min 2.3
_cell_volume 1843.9(4)
_computing_cell_refinement 'SAINT (Bruker, 2002)'
_computing_data_collection 'SMART (Bruker, 2002)'
_computing_data_reduction SAINT
_computing_molecular_graphics 'SHELXTL (Bruker, 2002)'
_computing_publication_material SHELXL97
_computing_structure_refinement 'SHELXL97 (Sheldrick, 1997)'
_computing_structure_solution 'SHELXS97 (Sheldrick, 1997)'
_diffrn_ambient_temperature 298(2)
_diffrn_measured_fraction_theta_full 0.990
_diffrn_measured_fraction_theta_max 0.990
_diffrn_measurement_device_type 'Bruker SMART CCD area-detector'
_diffrn_measurement_method \w
_diffrn_radiation_monochromator graphite
_diffrn_radiation_source 'fine-focus sealed tube'
_diffrn_radiation_type MoK\a
_diffrn_radiation_wavelength 0.71073
_diffrn_reflns_av_R_equivalents 0.0352
_diffrn_reflns_av_sigmaI/netI 0.0367
_diffrn_reflns_limit_h_max 16
_diffrn_reflns_limit_h_min -15
_diffrn_reflns_limit_k_max 14
_diffrn_reflns_limit_k_min -14
_diffrn_reflns_limit_l_max 16
_diffrn_reflns_limit_l_min -16
_diffrn_reflns_number 15401
_diffrn_reflns_theta_full 27.50
_diffrn_reflns_theta_max 27.50
_diffrn_reflns_theta_min 2.21
_diffrn_standards_number 0
_exptl_absorpt_coefficient_mu 1.321
_exptl_absorpt_correction_T_max 0.770
_exptl_absorpt_correction_T_min 0.745
_exptl_absorpt_correction_type multi-scan
_exptl_absorpt_process_details '(SADABS; Sheldrick, 1996)'
_exptl_crystal_colour blue
_exptl_crystal_density_diffrn 1.487
_exptl_crystal_density_method 'not measured'
_exptl_crystal_description block
_exptl_crystal_F_000 852
_exptl_crystal_size_max 0.23
_exptl_crystal_size_mid 0.21
_exptl_crystal_size_min 0.20
_refine_diff_density_max 0.306
_refine_diff_density_min -0.247
_refine_ls_extinction_method none
_refine_ls_goodness_of_fit_ref 1.023
_refine_ls_hydrogen_treatment constr
_refine_ls_matrix_type full
_refine_ls_number_parameters 229
_refine_ls_number_reflns 4186
_refine_ls_number_restraints 0
_refine_ls_restrained_S_all 1.023
_refine_ls_R_factor_all 0.0540
_refine_ls_R_factor_gt 0.0367
_refine_ls_shift/su_max 0.000
_refine_ls_shift/su_mean 0.000
_refine_ls_structure_factor_coef Fsqd
_refine_ls_weighting_details 'calc w=1/[\s^2^(Fo^2^)+(0.0462P)^2^+0.3686P] where P=(Fo^2^+2Fc^2^)/3'
_refine_ls_weighting_scheme calc
_refine_ls_wR_factor_gt 0.0900
_refine_ls_wR_factor_ref 0.0980
_reflns_number_gt 3143
_reflns_number_total 4186
_reflns_threshold_expression I>2\s(I)
_cod_data_source_file rz2144.cif
_cod_data_source_block I
_cod_original_cell_volume 1844.0(4)
_cod_original_sg_symbol_H-M 'P 21/n'
_cod_database_code 2214384
_cod_database_fobs_code 2214384

loop_
_symmetry_equiv_pos_as_xyz
'x, y, z'
'-x+1/2, y+1/2, -z+1/2'
'-x, -y, -z'
'x-1/2, -y-1/2, z-1/2'

loop_
_atom_site_type_symbol
_atom_site_label
_atom_site_fract_x
_atom_site_fract_y
_atom_site_fract_z
_atom_site_U_iso_or_equiv
_atom_site_adp_type
_atom_site_calc_flag
_atom_site_refinement_flags
_atom_site_occupancy
Cu Cu1 0.21596(2) 0.93882(2) 0.25457(2) 0.04336(11) Uani d . 1
S S1 0.26057(7) 0.83713(8) -0.09663(6) 0.0811(3) Uani d . 1
O O1 0.36548(13) 0.89111(16) 0.27255(15) 0.0596(5) Uani d . 1
O O2 0.68408(15) 1.2638(2) 0.4508(2) 0.0856(7) Uani d . 1
O O3 0.79311(14) 1.1489(2) 0.38151(18) 0.0819(7) Uani d . 1
N N1 0.23620(14) 1.03387(16) 0.38324(14) 0.0414(4) Uani d . 1
N N2 0.06710(15) 1.01357(17) 0.21204(15) 0.0452(5) Uani d . 1
N N3 0.14008(19) 0.7828(2) 0.3335(2) 0.0679(6) Uani d . 1
N N4 0.22514(18) 0.8813(2) 0.11039(18) 0.0656(6) Uani d . 1
N N5 0.70235(15) 1.1749(2) 0.40349(17) 0.0544(5) Uani d . 1
C C1 0.42878(17) 1.05305(18) 0.37335(17) 0.0387(5) Uani d . 1
C C2 0.44268(19) 0.95528(19) 0.30748(19) 0.0448(5) Uani d . 1
C C3 0.5498(2) 0.9310(2) 0.2819(2) 0.0561(7) Uani d . 1
H H3 0.5630 0.8650 0.2431 0.067 Uiso calc R 1
C C4 0.63293(19) 1.0008(2) 0.31240(19) 0.0537(6) Uani d . 1
H H4 0.7016 0.9838 0.2929 0.064 Uiso calc R 1
C C5 0.61515(17) 1.0982(2) 0.37302(18) 0.0437(5) Uani d . 1
C C6 0.51490(17) 1.1218(2) 0.40523(17) 0.0414(5) Uani d . 1
H H6 0.5049 1.1847 0.4490 0.050 Uiso calc R 1
C C7 0.32677(18) 1.07729(19) 0.41476(18) 0.0408(5) Uani d . 1
H H7 0.3266 1.1297 0.4699 0.049 Uiso calc R 1
C C8 0.14448(19) 1.0635(2) 0.44447(19) 0.0508(6) Uani d . 1
H H8A 0.1690 1.1113 0.5035 0.061 Uiso calc R 1
H H8B 0.1146 0.9930 0.4719 0.061 Uiso calc R 1
C C9 0.05886(19) 1.1266(2) 0.3807(2) 0.0532(6) Uani d . 1
H H9A 0.0908 1.1918 0.3463 0.064 Uiso calc R 1
H H9B 0.0072 1.1570 0.4271 0.064 Uiso calc R 1
C C10 0.00110(19) 1.0514(2) 0.2987(2) 0.0545(6) Uani d . 1
H H10A -0.0255 0.9831 0.3328 0.065 Uiso calc R 1
H H10B -0.0604 1.0937 0.2687 0.065 Uiso calc R 1
C C11 0.0905(2) 1.1145(2) 0.1461(2) 0.0619(7) Uani d . 1
H H11A 0.0247 1.1522 0.1234 0.093 Uiso calc R 1
H H11B 0.1265 1.0890 0.0860 0.093 Uiso calc R 1
H H11C 0.1356 1.1678 0.1860 0.093 Uiso calc R 1
C C12 -0.0019(2) 0.9324(2) 0.1481(2) 0.0624(7) Uani d . 1
H H12A -0.0136 0.8636 0.1879 0.094 Uiso calc R 1
H H12B 0.0328 0.9124 0.0856 0.094 Uiso calc R 1
H H12C -0.0694 0.9687 0.1294 0.094 Uiso calc R 1
C C13 0.24112(19) 0.8638(2) 0.0250(2) 0.0520(6) Uani d . 1
C C14 0.1136(2) 0.7100(2) 0.3835(2) 0.0528(6) Uani d . 1
C C15 0.0798(2) 0.6164(3) 0.4485(2) 0.0713(8) Uani d . 1
H H15A 0.1241 0.6145 0.5125 0.107 Uiso calc R 1
H H15B 0.0862 0.5444 0.4120 0.107 Uiso calc R 1
H H15C 0.0065 0.6281 0.4641 0.107 Uiso calc R 1

loop_
_atom_site_aniso_label
_atom_site_aniso_U_11
_atom_site_aniso_U_22
_atom_site_aniso_U_33
_atom_site_aniso_U_12
_atom_site_aniso_U_13
_atom_site_aniso_U_23
Cu1 0.04219(18) 0.04213(18) 0.04608(18) -0.00245(12) 0.00523(12) -0.00212(12)
S1 0.1006(6) 0.0958(6) 0.0481(4) 0.0151(5) 0.0143(4) 0.0046(4)
O1 0.0443(10) 0.0475(10) 0.0868(13) 0.0035(8) 0.0027(9) -0.0201(9)
O2 0.0455(11) 0.0814(15) 0.128(2) -0.0016(10) -0.0067(11) -0.0378(14)
O3 0.0350(10) 0.1144(18) 0.0968(16) 0.0000(11) 0.0085(10) -0.0257(14)
N1 0.0392(10) 0.0449(11) 0.0406(10) 0.0004(8) 0.0073(8) 0.0032(8)
N2 0.0432(11) 0.0459(11) 0.0465(11) -0.0023(9) 0.0029(9) 0.0004(9)
N3 0.0707(15) 0.0561(14) 0.0764(16) -0.0128(12) 0.0011(12) 0.0113(13)
N4 0.0653(15) 0.0780(16) 0.0540(14) 0.0053(13) 0.0064(11) -0.0135(12)
N5 0.0352(11) 0.0694(15) 0.0578(13) 0.0048(10) -0.0037(9) -0.0001(11)
C1 0.0388(12) 0.0389(12) 0.0383(11) 0.0053(9) 0.0010(9) 0.0066(9)
C2 0.0447(13) 0.0403(13) 0.0493(13) 0.0073(10) 0.0010(10) 0.0019(10)
C3 0.0479(14) 0.0573(16) 0.0632(17) 0.0129(12) 0.0046(12) -0.0134(13)
C4 0.0382(13) 0.0689(17) 0.0543(15) 0.0120(12) 0.0053(11) 0.0003(13)
C5 0.0350(12) 0.0511(13) 0.0446(13) 0.0048(10) -0.0016(10) 0.0060(11)
C6 0.0385(12) 0.0442(13) 0.0410(12) 0.0080(10) -0.0009(9) 0.0018(10)
C7 0.0413(12) 0.0425(13) 0.0386(12) 0.0038(10) 0.0026(9) 0.0014(9)
C8 0.0416(13) 0.0644(16) 0.0475(13) -0.0065(12) 0.0121(11) -0.0042(12)
C9 0.0407(13) 0.0600(16) 0.0603(15) 0.0010(12) 0.0144(11) -0.0095(13)
C10 0.0370(12) 0.0663(17) 0.0607(16) -0.0002(11) 0.0069(11) -0.0048(13)
C11 0.0709(18) 0.0526(16) 0.0627(17) 0.0043(14) 0.0085(14) 0.0101(13)
C12 0.0526(15) 0.0692(18) 0.0637(17) -0.0074(13) -0.0101(13) -0.0108(14)
C13 0.0489(14) 0.0508(15) 0.0563(16) 0.0029(11) 0.0036(12) 0.0008(12)
C14 0.0508(14) 0.0462(14) 0.0613(16) -0.0044(12) 0.0015(12) -0.0010(13)
C15 0.079(2) 0.0554(17) 0.080(2) -0.0118(16) 0.0143(16) 0.0121(15)

loop_
_atom_type_symbol
_atom_type_description
_atom_type_scat_dispersion_real
_atom_type_scat_dispersion_imag
_atom_type_scat_source
C C 0.0033 0.0016 'International Tables Vol C Tables 4.2.6.8 and 6.1.1.4'
H H 0.0000 0.0000 'International Tables Vol C Tables 4.2.6.8 and 6.1.1.4'
N N 0.0061 0.0033 'International Tables Vol C Tables 4.2.6.8 and 6.1.1.4'
O O 0.0106 0.0060 'International Tables Vol C Tables 4.2.6.8 and 6.1.1.4'
S S 0.1246 0.1234 'International Tables Vol C Tables 4.2.6.8 and 6.1.1.4'
Cu Cu 0.3201 1.2651 'International Tables Vol C Tables 4.2.6.8 and 6.1.1.4'

loop_
_geom_angle_atom_site_label_1
_geom_angle_atom_site_label_2
_geom_angle_atom_site_label_3
_geom_angle
_geom_angle_publ_flag
O1 Cu1 N4 84.49(9) y
O1 Cu1 N1 89.22(7) y
N4 Cu1 N1 162.26(9) y
O1 Cu1 N2 168.09(8) y
N4 Cu1 N2 89.91(9) y
N1 Cu1 N2 93.04(7) y
O1 Cu1 N3 98.37(8) y
N4 Cu1 N3 101.30(10) y
N1 Cu1 N3 96.01(8) y
N2 Cu1 N3 93.03(8) y
C2 O1 Cu1 125.21(15) ?
C7 N1 C8 116.47(19) ?
C7 N1 Cu1 122.92(15) ?
C8 N1 Cu1 120.52(15) ?
C11 N2 C12 108.2(2) ?
C11 N2 C10 109.4(2) ?
C12 N2 C10 105.38(19) ?
C11 N2 Cu1 105.60(15) ?
C12 N2 Cu1 111.08(16) ?
C10 N2 Cu1 116.96(15) ?
C14 N3 Cu1 170.0(2) ?
C13 N4 Cu1 168.5(3) ?
O2 N5 O3 121.7(2) ?
O2 N5 C5 119.4(2) ?
O3 N5 C5 118.9(2) ?
C6 C1 C2 120.6(2) ?
C6 C1 C7 118.2(2) ?
C2 C1 C7 121.0(2) ?
O1 C2 C1 123.3(2) ?
O1 C2 C3 120.4(2) ?
C1 C2 C3 116.2(2) ?
C4 C3 C2 122.1(2) ?
C4 C3 H3 118.9 ?
C2 C3 H3 118.9 ?
C3 C4 C5 119.7(2) ?
C3 C4 H4 120.1 ?
C5 C4 H4 120.1 ?
C6 C5 C4 120.6(2) ?
C6 C5 N5 119.2(2) ?
C4 C5 N5 120.2(2) ?
C5 C6 C1 120.6(2) ?
C5 C6 H6 119.7 ?
C1 C6 H6 119.7 ?
N1 C7 C1 126.5(2) ?
N1 C7 H7 116.7 ?
C1 C7 H7 116.7 ?
N1 C8 C9 112.3(2) ?
N1 C8 H8A 109.1 ?
C9 C8 H8A 109.1 ?
N1 C8 H8B 109.1 ?
C9 C8 H8B 109.1 ?
H8A C8 H8B 107.9 ?
C8 C9 C10 113.2(2) ?
C8 C9 H9A 108.9 ?
C10 C9 H9A 108.9 ?
C8 C9 H9B 108.9 ?
C10 C9 H9B 108.9 ?
H9A C9 H9B 107.8 ?
N2 C10 C9 115.0(2) ?
N2 C10 H10A 108.5 ?
C9 C10 H10A 108.5 ?
N2 C10 H10B 108.5 ?
C9 C10 H10B 108.5 ?
H10A C10 H10B 107.5 ?
N2 C11 H11A 109.5 ?
N2 C11 H11B 109.5 ?
H11A C11 H11B 109.5 ?
N2 C11 H11C 109.5 ?
H11A C11 H11C 109.5 ?
H11B C11 H11C 109.5 ?
N2 C12 H12A 109.5 ?
N2 C12 H12B 109.5 ?
H12A C12 H12B 109.5 ?
N2 C12 H12C 109.5 ?
H12A C12 H12C 109.5 ?
H12B C12 H12C 109.5 ?
N4 C13 S1 178.4(3) ?
N3 C14 C15 179.7(3) ?
C14 C15 H15A 109.5 ?
C14 C15 H15B 109.5 ?
H15A C15 H15B 109.5 ?
C14 C15 H15C 109.5 ?
H15A C15 H15C 109.5 ?
H15B C15 H15C 109.5 ?

loop_
_geom_bond_atom_site_label_1
_geom_bond_atom_site_label_2
_geom_bond_distance
_geom_bond_publ_flag
Cu1 O1 1.950(2) y
Cu1 N4 1.970(2) y
Cu1 N1 1.981(2) y
Cu1 N2 2.093(2) y
Cu1 N3 2.299(2) y
S1 C13 1.618(3) ?
O1 C2 1.276(3) ?
O2 N5 1.220(3) ?
O3 N5 1.224(3) ?
N1 C7 1.281(3) ?
N1 C8 1.469(3) ?
N2 C11 1.479(3) ?
N2 C12 1.485(3) ?
N2 C10 1.487(3) ?
N3 C14 1.119(3) ?
N4 C13 1.140(3) ?
N5 C5 1.441(3) ?
C1 C6 1.379(3) ?
C1 C2 1.426(3) ?
C1 C7 1.439(3) ?
C2 C3 1.427(3) ?
C3 C4 1.354(4) ?
C3 H3 0.9300 ?
C4 C5 1.391(4) ?
C4 H4 0.9300 ?
C5 C6 1.371(3) ?
C6 H6 0.9300 ?
C7 H7 0.9300 ?
C8 C9 1.495(3) ?
C8 H8A 0.9700 ?
C8 H8B 0.9700 ?
C9 C10 1.511(3) ?
C9 H9A 0.9700 ?
C9 H9B 0.9700 ?
C10 H10A 0.9700 ?
C10 H10B 0.9700 ?
C11 H11A 0.9600 ?
C11 H11B 0.9600 ?
C11 H11C 0.9600 ?
C12 H12A 0.9600 ?
C12 H12B 0.9600 ?
C12 H12C 0.9600 ?
C14 C15 1.443(4) ?
C15 H15A 0.9600 ?
C15 H15B 0.9600 ?
C15 H15C 0.9600 ?

loop_
_geom_hbond_atom_site_label_D
_geom_hbond_atom_site_label_H
_geom_hbond_atom_site_label_A
_geom_hbond_site_symmetry_A
_geom_hbond_distance_DH
_geom_hbond_distance_HA
_geom_hbond_distance_DA
_geom_hbond_angle_DHA
C12 H12B N4 . 0.96 2.43 2.969(3) 114.9
C10 H10B O3 1_455 0.97 2.48 3.082(3) 119.7
